data_9014228
loop_
_publ_author_name
'Rinaldi, R.'
'Gatta, G. D.'
'Angel, R. J.'

_publ_section_title
;
 Crystal chemistry and low-temperature behavior of datolite:
 a single-crystal X-ray diffraction study
 Note: T = 220 K
;
_journal_name_full 'American Mineralogist'
_journal_page_first 1413
_journal_page_last 1421
_journal_paper_doi 10.2138/am.2010.3536
_journal_volume 95
_journal_year 2010
_chemical_compound_source 'Valmozzola, Parma, Italy'
_chemical_formula_sum 'B Ca H O5 Si'
_chemical_name_mineral Datolite
_space_group_IT_number 14
_symmetry_space_group_name_Hall '-P 2ybc'
_symmetry_space_group_name_H-M 'P 1 21/c 1'
_cell_angle_alpha 90
_cell_angle_beta 90.184
_cell_angle_gamma 90
_cell_length_a 4.8325
_cell_length_b 7.6041
_cell_length_c 9.6300
_cell_formula_units_Z 4
_cell_volume 353.870
_database_code_amcsd 0017707
_exptl_crystal_density_diffrn 3.003
_cod_original_formula_sum 'Ca B Si O5 H'
_cod_database_code 9014228

loop_
_space_group_symop_operation_xyz
x,y,z
x,1/2-y,1/2+z
-x,1/2+y,1/2-z
-x,-y,-z

loop_
_atom_site_aniso_label
_atom_site_aniso_U_11
_atom_site_aniso_U_22
_atom_site_aniso_U_33
_atom_site_aniso_U_12
_atom_site_aniso_U_13
_atom_site_aniso_U_23
Ca 0.00520 0.00550 0.00430 0.00040 0.00060 0.00000
B 0.00490 0.00500 0.00340 0.00010 0.00060 0.00030
Si 0.00420 0.00360 0.00250 0.00030 0.00030 -0.00020
O1 0.00630 0.00630 0.00550 0.00170 -0.00030 -0.00020
O2 0.00570 0.00620 0.00390 -0.00080 0.00080 -0.00100
O3 0.00510 0.00680 0.00310 0.00040 0.00040 -0.00110
O4 0.00610 0.00410 0.00690 0.00020 0.00220 0.00080
O5 0.00460 0.00830 0.00490 -0.00070 0.00050 0.00120

loop_
_atom_site_label
_atom_site_fract_x
_atom_site_fract_y
_atom_site_fract_z
_atom_site_U_iso_or_equiv
Ca 0.00828 0.60625 0.16393 0.00500
B 0.56882 0.08946 -0.15909 0.00440
Si 0.46932 0.26637 0.08433 0.00350
O1 0.24116 0.40145 0.03713 0.00600
O2 0.67052 0.19898 -0.04243 0.00530
O3 0.67577 0.33471 0.21049 0.00500
O4 0.31490 0.08820 0.14588 0.00570
O5 0.25916 0.08658 -0.16354 0.00590
H 0.20700 0.04920 -0.09730 0.02500

loop_
_cod_related_entry_id
_cod_related_entry_database
_cod_related_entry_code
1 AMCSD 0017707
